data_4035444
loop_
_publ_author_name
'Wang, Kuang-Yu'
'Liu, Dong-Dong'
'Sun, Tian-Wen'
'Lu, Yong'
'Zhang, Su-Lei'
'Li, Yuan-He'
'Han, Yi-Xin'
'Liu, Hao-Yuan'
'Peng, Cheng'
'Wang, Qin-Yang'
'Chen, Jia-Hua'
'Yang, Zhen'

_publ_section_title
;
 Asymmetric Total Synthesis of Lancifodilactone G Acetate. 2. Final Phase
 and Completion of the Total Synthesis.
;
_journal_issue 13
_journal_name_full 'The Journal of organic chemistry'
_journal_page_first 6907
_journal_page_last 6923
_journal_paper_doi 10.1021/acs.joc.7b02917
_journal_volume 83
_journal_year 2018
_chemical_formula_moiety 'C30 H54 O6 Si2'
_chemical_formula_sum 'C30 H54 O6 Si2'
_chemical_formula_weight 566.91
_space_group_crystal_system orthorhombic
_space_group_IT_number 19
_space_group_name_Hall 'P 2ac 2ab'
_space_group_name_H-M_alt 'P 21 21 21'
_atom_sites_solution_hydrogens geom
_atom_sites_solution_primary iterative
_audit_creation_date 2017-04-01
_audit_creation_method
;
Olex2 1.2
(compiled 2017.03.28 svn.r3405 for OlexSys, GUI svn.r5335)
;
_cell_angle_alpha 90
_cell_angle_beta 90
_cell_angle_gamma 90
_cell_formula_units_Z 4
_cell_length_a 9.47108(12)
_cell_length_b 11.24253(17)
_cell_length_c 30.7140(4)
_cell_measurement_reflns_used 41489
_cell_measurement_temperature 100.00(10)
_cell_measurement_theta_max 76.3690
_cell_measurement_theta_min 3.8650
_cell_volume 3270.39(8)
_computing_cell_refinement
;
CrysAlisPro, Agilent Technologies,
Version 1.171.36.32 (release 02-08-2013 CrysAlis171 .NET)
(compiled Aug  2 2013,16:46:58)
;
_computing_data_collection
;
CrysAlisPro, Agilent Technologies,
Version 1.171.36.32 (release 02-08-2013 CrysAlis171 .NET)
(compiled Aug  2 2013,16:46:58)
;
_computing_data_reduction
;
CrysAlisPro, Agilent Technologies,
Version 1.171.36.32 (release 02-08-2013 CrysAlis171 .NET)
(compiled Aug  2 2013,16:46:58)
;
_computing_molecular_graphics 'Olex2 (Dolomanov et al., 2009)'
_computing_publication_material 'Olex2 (Dolomanov et al., 2009)'
_computing_structure_refinement 'ShelXL (Sheldrick, 2015)'
_computing_structure_solution
;
Superflip (Palatinus & Chapuis, 2007;Palatinus & van der Lee, 2008;
Palatinus et al., 2012)
;
_diffrn_ambient_temperature 100.00(10)
_diffrn_detector_area_resol_mean 10.3914
_diffrn_measured_fraction_theta_full 1.000
_diffrn_measured_fraction_theta_max 1.000
_diffrn_measurement_details
;
#__ type_ start__ end____ width___ exp.time_
  1 omega -114.00   -7.00   1.0000    1.0000
omega____ theta____ kappa____ phi______ frames
    -      -40.3556  -77.0000  150.0000 107

#__ type_ start__ end____ width___ exp.time_
  2 omega -114.00  -70.00   1.0000    1.0000
omega____ theta____ kappa____ phi______ frames
    -      -40.3556 -149.0000  165.0000 44

#__ type_ start__ end____ width___ exp.time_
  3 omega  -77.00   -8.00   1.0000    1.0000
omega____ theta____ kappa____ phi______ frames
    -      -40.3556  -77.0000 -120.0000 69

#__ type_ start__ end____ width___ exp.time_
  4 omega  -99.00   -9.00   1.0000    1.0000
omega____ theta____ kappa____ phi______ frames
    -      -40.3556  -77.0000  -30.0000 90

#__ type_ start__ end____ width___ exp.time_
  5 omega  -50.00   36.00   1.0000    1.0000
omega____ theta____ kappa____ phi______ frames
    -      -40.3556   38.0000 -150.0000 86

#__ type_ start__ end____ width___ exp.time_
  6 omega  -67.00  -10.00   1.0000    1.0000
omega____ theta____ kappa____ phi______ frames
    -      -40.3556  -77.0000   60.0000 57

#__ type_ start__ end____ width___ exp.time_
  7 omega -101.00  -21.00   1.0000    1.0000
omega____ theta____ kappa____ phi______ frames
    -      -40.3556  -38.0000   30.0000 80

#__ type_ start__ end____ width___ exp.time_
  8 omega  -50.00   36.00   1.0000    1.0000
omega____ theta____ kappa____ phi______ frames
    -      -40.3556   38.0000  120.0000 86

#__ type_ start__ end____ width___ exp.time_
  9 omega -110.00  -17.00   1.0000    1.0000
omega____ theta____ kappa____ phi______ frames
    -      -40.3556  -38.0000 -180.0000 93

#__ type_ start__ end____ width___ exp.time_
 10 omega  -80.00  -13.00   1.0000    1.0000
omega____ theta____ kappa____ phi______ frames
    -      -40.3556  -57.0000  -30.0000 67

#__ type_ start__ end____ width___ exp.time_
 11 omega -104.00  -35.00   1.0000    1.0000
omega____ theta____ kappa____ phi______ frames
    -      -40.3556 -178.0000  -90.0000 69

#__ type_ start__ end____ width___ exp.time_
 12 omega   62.00  129.00   1.0000    1.0000
omega____ theta____ kappa____ phi______ frames
    -       40.3556 -178.0000    0.0000 67

#__ type_ start__ end____ width___ exp.time_
 13 omega   88.00  125.00   1.0000    1.0000
omega____ theta____ kappa____ phi______ frames
    -       40.3556  178.0000 -180.0000 37

#__ type_ start__ end____ width___ exp.time_
 14 omega    2.00   27.00   1.0000    1.0000
omega____ theta____ kappa____ phi______ frames
    -       40.3556   91.0000 -164.6853 25

#__ type_ start__ end____ width___ exp.time_
 15 omega   83.00  109.00   1.0000    1.0000
omega____ theta____ kappa____ phi______ frames
    -      113.0000   61.0000   60.0000 26

#__ type_ start__ end____ width___ exp.time_
 16 omega   82.00  107.00   1.0000    1.0000
omega____ theta____ kappa____ phi______ frames
    -      113.0000   69.0000  -10.2498 25

#__ type_ start__ end____ width___ exp.time_
 17 omega   82.00  108.00   1.0000    1.0000
omega____ theta____ kappa____ phi______ frames
    -      113.0000   64.0000  -30.7905 26

#__ type_ start__ end____ width___ exp.time_
 18 omega   81.00  163.00   1.0000    1.0000
omega____ theta____ kappa____ phi______ frames
    -      113.0000   71.0000 -146.8628 82

#__ type_ start__ end____ width___ exp.time_
 19 omega   80.00  106.00   1.0000    1.0000
omega____ theta____ kappa____ phi______ frames
    -      113.0000   73.0000 -159.1798 26

#__ type_ start__ end____ width___ exp.time_
 20 omega  131.00  178.00   1.0000    1.0000
omega____ theta____ kappa____ phi______ frames
    -      113.0000   64.0000  -45.9018 47

#__ type_ start__ end____ width___ exp.time_
 21 omega   83.00  110.00   1.0000    1.0000
omega____ theta____ kappa____ phi______ frames
    -      113.0000   57.0000  164.5291 27

#__ type_ start__ end____ width___ exp.time_
 22 omega   79.00  177.00   1.0000    1.0000
omega____ theta____ kappa____ phi______ frames
    -      113.0000   77.0000   90.0000 98

#__ type_ start__ end____ width___ exp.time_
 23 omega   85.00  126.00   1.0000    1.0000
omega____ theta____ kappa____ phi______ frames
    -      113.0000   45.0000  -60.0000 41

#__ type_ start__ end____ width___ exp.time_
 24 omega   79.00  104.00   1.0000    1.0000
omega____ theta____ kappa____ phi______ frames
    -      113.0000   77.0000  120.0000 25

#__ type_ start__ end____ width___ exp.time_
 25 omega  113.00  149.00   1.0000    1.0000
omega____ theta____ kappa____ phi______ frames
    -      113.0000   77.0000  120.0000 36

#__ type_ start__ end____ width___ exp.time_
 26 omega   30.00  102.00   1.0000    1.0000
omega____ theta____ kappa____ phi______ frames
    -      113.0000  -94.0000  -60.0000 72

#__ type_ start__ end____ width___ exp.time_
 27 omega   48.00  142.00   1.0000    1.0000
omega____ theta____ kappa____ phi______ frames
    -      113.0000  -61.0000   90.0000 94

#__ type_ start__ end____ width___ exp.time_
 28 omega   83.00  109.00   1.0000    1.0000
omega____ theta____ kappa____ phi______ frames
    -      113.0000   61.0000  -90.0000 26

#__ type_ start__ end____ width___ exp.time_
 29 omega  142.00  168.00   1.0000    1.0000
omega____ theta____ kappa____ phi______ frames
    -      113.0000   77.0000  -90.0000 26

#__ type_ start__ end____ width___ exp.time_
 30 omega   83.00  174.00   1.0000    1.0000
omega____ theta____ kappa____ phi______ frames
    -      113.0000   61.0000  -60.0000 91

#__ type_ start__ end____ width___ exp.time_
 31 omega   82.00  108.00   1.0000    1.0000
omega____ theta____ kappa____ phi______ frames
    -      113.0000   62.0000   43.5282 26

#__ type_ start__ end____ width___ exp.time_
 32 omega   80.00  105.00   1.0000    1.0000
omega____ theta____ kappa____ phi______ frames
    -      113.0000   77.0000  -90.0000 25

#__ type_ start__ end____ width___ exp.time_
 33 omega   29.00  109.00   1.0000    1.0000
omega____ theta____ kappa____ phi______ frames
    -      113.0000  -94.0000 -120.0000 80

#__ type_ start__ end____ width___ exp.time_
 34 omega   83.00  153.00   1.0000    1.0000
omega____ theta____ kappa____ phi______ frames
    -      113.0000   57.0000   75.5418 70

#__ type_ start__ end____ width___ exp.time_
 35 omega   82.00  108.00   1.0000    1.0000
omega____ theta____ kappa____ phi______ frames
    -      113.0000   64.0000  -45.9018 26

#__ type_ start__ end____ width___ exp.time_
 36 omega   55.00  116.00   1.0000    1.0000
omega____ theta____ kappa____ phi______ frames
    -      113.0000 -111.0000   60.0000 61

#__ type_ start__ end____ width___ exp.time_
 37 omega  110.00  177.00   1.0000    1.0000
omega____ theta____ kappa____ phi______ frames
    -      113.0000   77.0000 -180.0000 67

#__ type_ start__ end____ width___ exp.time_
 38 omega   79.00  105.00   1.0000    1.0000
omega____ theta____ kappa____ phi______ frames
    -      113.0000   77.0000 -180.0000 26

#__ type_ start__ end____ width___ exp.time_
 39 omega   83.00  142.00   1.0000    1.0000
omega____ theta____ kappa____ phi______ frames
    -      113.0000   61.0000 -120.0000 59

#__ type_ start__ end____ width___ exp.time_
 40 omega   79.00  105.00   1.0000    1.0000
omega____ theta____ kappa____ phi______ frames
    -      113.0000   77.0000  -30.0000 26

#__ type_ start__ end____ width___ exp.time_
 41 omega   30.00   94.00   1.0000    1.0000
omega____ theta____ kappa____ phi______ frames
    -      113.0000  -94.0000    0.0000 64

#__ type_ start__ end____ width___ exp.time_
 42 omega   79.00  105.00   1.0000    1.0000
omega____ theta____ kappa____ phi______ frames
    -      113.0000   77.0000 -120.0000 26

#__ type_ start__ end____ width___ exp.time_
 43 omega  138.00  165.00   1.0000    1.0000
omega____ theta____ kappa____ phi______ frames
    -      113.0000   77.0000 -120.0000 27

#__ type_ start__ end____ width___ exp.time_
 44 omega   79.00  174.00   1.0000    1.0000
omega____ theta____ kappa____ phi______ frames
    -      113.0000   77.0000  150.0000 95

#__ type_ start__ end____ width___ exp.time_
 45 omega   81.00  107.00   1.0000    1.0000
omega____ theta____ kappa____ phi______ frames
    -      113.0000   69.0000   22.8129 26

#__ type_ start__ end____ width___ exp.time_
 46 omega   33.00  101.00   1.0000    1.0000
omega____ theta____ kappa____ phi______ frames
    -      113.0000  -94.0000   90.0000 68

#__ type_ start__ end____ width___ exp.time_
 47 omega   83.00  109.00   1.0000    1.0000
omega____ theta____ kappa____ phi______ frames
    -      113.0000   61.0000  120.0000 26

#__ type_ start__ end____ width___ exp.time_
 48 omega  128.00  153.00   1.0000    1.0000
omega____ theta____ kappa____ phi______ frames
    -      113.0000   45.0000  -60.0000 25

#__ type_ start__ end____ width___ exp.time_
 49 omega   83.00  109.00   1.0000    1.0000
omega____ theta____ kappa____ phi______ frames
    -      113.0000   61.0000 -150.0000 26

#__ type_ start__ end____ width___ exp.time_
 50 omega   79.00  105.00   1.0000    1.0000
omega____ theta____ kappa____ phi______ frames
    -      113.0000   77.0000   30.0000 26

#__ type_ start__ end____ width___ exp.time_
 51 omega  109.00  177.00   1.0000    1.0000
omega____ theta____ kappa____ phi______ frames
    -      113.0000   77.0000   30.0000 68

#__ type_ start__ end____ width___ exp.time_
 52 omega   86.00  111.00   1.0000    1.0000
omega____ theta____ kappa____ phi______ frames
    -      113.0000   45.0000  -30.0000 25

#__ type_ start__ end____ width___ exp.time_
 53 omega   86.00  171.00   1.0000    1.0000
omega____ theta____ kappa____ phi______ frames
    -      113.0000   45.0000    0.0000 85

#__ type_ start__ end____ width___ exp.time_
 54 omega   85.00  144.00   1.0000    1.0000
omega____ theta____ kappa____ phi______ frames
    -      113.0000   45.0000   30.0000 59

#__ type_ start__ end____ width___ exp.time_
 55 omega   83.00  143.00   1.0000    1.0000
omega____ theta____ kappa____ phi______ frames
    -      113.0000   61.0000   90.0000 60

#__ type_ start__ end____ width___ exp.time_
 56 omega   79.00  106.00   1.0000    1.0000
omega____ theta____ kappa____ phi______ frames
    -      113.0000   77.0000   60.0000 27

#__ type_ start__ end____ width___ exp.time_
 57 omega   79.00  105.00   1.0000    1.0000
omega____ theta____ kappa____ phi______ frames
    -      113.0000   77.0000    0.0000 26

#__ type_ start__ end____ width___ exp.time_
 58 omega   83.00  159.00   1.0000    1.0000
omega____ theta____ kappa____ phi______ frames
    -      113.0000   61.0000  150.0000 76

#__ type_ start__ end____ width___ exp.time_
 59 omega   83.00  109.00   1.0000    1.0000
omega____ theta____ kappa____ phi______ frames
    -      113.0000   61.0000 -180.0000 26

#__ type_ start__ end____ width___ exp.time_
 60 omega   81.00  113.00   1.0000    1.0000
omega____ theta____ kappa____ phi______ frames
    -      113.0000 -111.0000 -180.0000 32

#__ type_ start__ end____ width___ exp.time_
 61 omega   81.00  107.00   1.0000    1.0000
omega____ theta____ kappa____ phi______ frames
    -      113.0000   69.0000   93.6480 26

#__ type_ start__ end____ width___ exp.time_
 62 omega   84.00  177.00   1.0000    1.0000
omega____ theta____ kappa____ phi______ frames
    -      113.0000   60.0000 -112.5942 93

#__ type_ start__ end____ width___ exp.time_
 63 omega   85.00  111.00   1.0000    1.0000
omega____ theta____ kappa____ phi______ frames
    -      113.0000   50.0000 -157.6528 26

#__ type_ start__ end____ width___ exp.time_
 64 omega  -70.00   34.00   1.0000    1.0000
omega____ theta____ kappa____ phi______ frames
    -      -40.3556   57.0000    0.0000 104

#__ type_ start__ end____ width___ exp.time_
 65 omega -114.00  -11.00   1.0000    1.0000
omega____ theta____ kappa____ phi______ frames
    -      -40.3556  -57.0000    0.0000 103

#__ type_ start__ end____ width___ exp.time_
 66 omega  -50.00   36.00   1.0000    1.0000
omega____ theta____ kappa____ phi______ frames
    -      -40.3556   38.0000  -90.0000 86

#__ type_ start__ end____ width___ exp.time_
 67 omega   -6.00  122.00   1.0000    1.0000
omega____ theta____ kappa____ phi______ frames
    -       40.3556   19.0000  -60.0000 128

#__ type_ start__ end____ width___ exp.time_
 68 omega    2.00   29.00   1.0000    1.0000
omega____ theta____ kappa____ phi______ frames
    -       40.3556   91.0000 -164.6853 27

#__ type_ start__ end____ width___ exp.time_
 69 omega    3.00   33.00   1.0000    1.0000
omega____ theta____ kappa____ phi______ frames
    -       40.3556   88.0000  121.7572 30

#__ type_ start__ end____ width___ exp.time_
 70 omega    1.00   82.00   1.0000    1.0000
omega____ theta____ kappa____ phi______ frames
    -       40.3556  -99.0000  150.0000 81

#__ type_ start__ end____ width___ exp.time_
 71 omega    1.00   82.00   1.0000    1.0000
omega____ theta____ kappa____ phi______ frames
    -       40.3556  -99.0000   30.0000 81
;
_diffrn_measurement_device_type 'SuperNova, Dual, Cu at zero, Atlas'
_diffrn_measurement_method '\w scans'
_diffrn_orient_matrix_UB_11 0.0301676000
_diffrn_orient_matrix_UB_12 -0.0014643000
_diffrn_orient_matrix_UB_13 0.0492922000
_diffrn_orient_matrix_UB_21 -0.1440167000
_diffrn_orient_matrix_UB_22 -0.0596770000
_diffrn_orient_matrix_UB_23 0.0081610000
_diffrn_orient_matrix_UB_31 0.0692931000
_diffrn_orient_matrix_UB_32 -0.1233258000
_diffrn_orient_matrix_UB_33 -0.0045502000
_diffrn_radiation_monochromator mirror
_diffrn_radiation_type CuK\a
_diffrn_radiation_wavelength 1.5418
_diffrn_reflns_av_R_equivalents 0.0728
_diffrn_reflns_av_unetI/netI 0.0235
_diffrn_reflns_Laue_measured_fraction_full 1.000
_diffrn_reflns_Laue_measured_fraction_max 1.000
_diffrn_reflns_limit_h_max 11
_diffrn_reflns_limit_h_min -11
_diffrn_reflns_limit_k_max 13
_diffrn_reflns_limit_k_min -13
_diffrn_reflns_limit_l_max 37
_diffrn_reflns_limit_l_min -37
_diffrn_reflns_number 69231
_diffrn_reflns_point_group_measured_fraction_full 1.000
_diffrn_reflns_point_group_measured_fraction_max 1.000
_diffrn_reflns_theta_full 67.680
_diffrn_reflns_theta_max 72.116
_diffrn_reflns_theta_min 4.187
_diffrn_source 'SuperNova (Cu) X-ray Source'
_exptl_absorpt_coefficient_mu 1.284
_exptl_absorpt_correction_T_max 1.00000
_exptl_absorpt_correction_T_min 0.16396
_exptl_absorpt_correction_type multi-scan
_exptl_absorpt_process_details
;
CrysAlisPro, Agilent Technologies,
Version 1.171.36.32 (release 02-08-2013 CrysAlis171 .NET)
(compiled Aug  2 2013,16:46:58)
Empirical absorption correction using spherical harmonics,
 implemented in SCALE3 ABSPACK scaling algorithm.
;
_exptl_crystal_colour colourless
_exptl_crystal_colour_primary colourless
_exptl_crystal_density_diffrn 1.151
_exptl_crystal_description block
_exptl_crystal_F_000 1240
_exptl_crystal_size_max 2.5
_exptl_crystal_size_mid 2.5
_exptl_crystal_size_min 2.5
_refine_diff_density_max 0.207
_refine_diff_density_min -0.435
_refine_diff_density_rms 0.063
_refine_ls_abs_structure_details
;
 Flack x determined using 2749 quotients [(I+)-(I-)]/[(I+)+(I-)]
 (Parsons, Flack and Wagner, Acta Cryst. B69 (2013) 249-259).
;
_refine_ls_abs_structure_Flack 0.010(7)
_refine_ls_extinction_method none
_refine_ls_goodness_of_fit_ref 1.086
_refine_ls_hydrogen_treatment constr
_refine_ls_matrix_type full
_refine_ls_number_parameters 353
_refine_ls_number_reflns 6439
_refine_ls_number_restraints 0
_refine_ls_restrained_S_all 1.086
_refine_ls_R_factor_all 0.0338
_refine_ls_R_factor_gt 0.0336
_refine_ls_shift/su_max 0.001
_refine_ls_shift/su_mean 0.000
_refine_ls_structure_factor_coef Fsqd
_refine_ls_weighting_details 'w=1/[\s^2^(Fo^2^)+(0.0550P)^2^+0.8160P] where P=(Fo^2^+2Fc^2^)/3'
_refine_ls_weighting_scheme calc
_refine_ls_wR_factor_gt 0.0884
_refine_ls_wR_factor_ref 0.0885
_reflns_Friedel_coverage 0.766
_reflns_Friedel_fraction_full 1.000
_reflns_Friedel_fraction_max 1.000
_reflns_number_gt 6392
_reflns_number_total 6439
_reflns_threshold_expression 'I > 2\s(I)'
_cod_data_source_file jo7b02917_si_003.cif
_cod_data_source_block exp_8020
_cod_original_cell_volume 3270.39(7)
_cod_database_code 4035444
_shelx_shelxl_version_number 2014/7
_chemical_oxdiff_formula 'C30 H54 O6 Si2'
_shelx_space_group_comment
;
The symmetry employed for this shelxl refinement is uniquely defined
by the following loop, which should always be used as a source of
symmetry information in preference to the above space-group names.
They are only intended as comments.
;
_reflns_odcompleteness_completeness 99.95
_reflns_odcompleteness_iscentric 1
_reflns_odcompleteness_theta 71.98
_olex2_refinement_description
;
1. Fixed Uiso
 At 1.2 times of:
  All C(H) groups, All C(H,H) groups
 At 1.5 times of:
  All C(H,H,H) groups
2.a Ternary CH refined with riding coordinates:
 C12(H12), C35(H35)
2.b Secondary CH2 refined with riding coordinates:
 C5(H5a,H5b), C25(H25a,H25b), C34(H34a,H34b), C43(H43a,H43b), C48(H48a,H48b),
 C53(H53a,H53b), C57(H57a,H57b), C65(H65a,H65b), C66(H66a,H66b), C71(H71a,H71b)
2.c X=CH2 refined with riding coordinates:
 C110(H11a,H11b)
2.d Idealised Me refined as rotating group:
 C51(H51a,H51b,H51c), C85(H85a,H85b,H85c), C86(H86a,H86b,H86c), C91(H91a,H91b,
 H91c), C96(H96a,H96b,H96c), C102(H10a,H10b,H10c), C103(H10d,H10e,H10f),
 C108(H10g,H10h,H10i), C116(H11c,H11d,H11e), C118(H11f,H11g,H11h)
;
_olex2_submission_special_instructions 'No special instructions were received'

loop_
_space_group_symop_operation_xyz
'x, y, z'
'-x+1/2, -y, z+1/2'
'x+1/2, -y+1/2, -z'
'-x, y+1/2, -z+1/2'

loop_
_atom_site_label
_atom_site_type_symbol
_atom_site_fract_x
_atom_site_fract_y
_atom_site_fract_z
_atom_site_U_iso_or_equiv
_atom_site_adp_type
_atom_site_occupancy
_atom_site_site_symmetry_order
_atom_site_calc_flag
_atom_site_refinement_flags_posn
Si1 Si 0.98982(5) 0.50563(5) 0.37987(2) 0.01350(13) Uani 1 1 d .
Si7 Si 0.78268(6) 0.93090(5) 0.29609(2) 0.01852(14) Uani 1 1 d .
O3 O 0.85724(15) 0.55130(13) 0.41084(4) 0.0137(3) Uani 1 1 d .
O6 O 0.91140(14) 0.84855(12) 0.42978(4) 0.0141(3) Uani 1 1 d .
O9 O 0.77307(15) 0.39435(12) 0.47534(5) 0.0165(3) Uani 1 1 d .
O14 O 1.07269(15) 0.71302(13) 0.44669(5) 0.0164(3) Uani 1 1 d .
O20 O 0.79424(17) 0.88070(14) 0.34657(4) 0.0214(3) Uani 1 1 d .
O23 O 0.7142(2) 0.22299(14) 0.44339(6) 0.0312(4) Uani 1 1 d .
C1 C 0.9519(2) 0.73740(17) 0.43868(6) 0.0117(4) Uani 1 1 d .
C5 C 0.8005(2) 0.60725(17) 0.48428(6) 0.0120(4) Uani 1 1 d .
H5A H 0.8917 0.5881 0.4968 0.014 Uiso 1 1 calc R
H5B H 0.7632 0.6741 0.5006 0.014 Uiso 1 1 calc R
C12 C 0.7099(2) 0.72766(17) 0.41696(6) 0.0127(4) Uani 1 1 d .
H12 H 0.7126 0.7130 0.3855 0.015 Uiso 1 1 calc R
C15 C 0.7580(2) 0.85792(18) 0.42381(6) 0.0127(4) Uani 1 1 d .
C17 C 0.7026(2) 0.50069(17) 0.49260(6) 0.0136(4) Uani 1 1 d .
C24 C 0.8263(2) 0.65041(17) 0.43725(6) 0.0114(4) Uani 1 1 d .
C25 C 0.7349(2) 0.93587(19) 0.38398(6) 0.0167(4) Uani 1 1 d .
H25A H 0.6345 0.9482 0.3796 0.020 Uiso 1 1 calc R
H25B H 0.7787 1.0129 0.3885 0.020 Uiso 1 1 calc R
C31 C 0.6778(3) 0.3164(2) 0.45910(7) 0.0221(5) Uani 1 1 d .
C34 C 0.5600(2) 0.69886(19) 0.43193(7) 0.0166(4) Uani 1 1 d .
H34A H 0.4929 0.7414 0.4139 0.020 Uiso 1 1 calc R
H34B H 0.5475 0.7253 0.4617 0.020 Uiso 1 1 calc R
C35 C 0.5532(2) 0.49868(19) 0.47197(7) 0.0169(4) Uani 1 1 d .
H35 H 0.4845 0.5271 0.4934 0.020 Uiso 1 1 calc R
C43 C 1.0477(3) 0.6277(2) 0.34156(7) 0.0239(5) Uani 1 1 d .
H43A H 1.0342 0.5996 0.3120 0.029 Uiso 1 1 calc R
H43B H 0.9851 0.6951 0.3457 0.029 Uiso 1 1 calc R
C48 C 0.9041(2) 0.38109(19) 0.34961(7) 0.0194(4) Uani 1 1 d .
H48A H 0.9744 0.3431 0.3313 0.023 Uiso 1 1 calc R
H48B H 0.8713 0.3224 0.3704 0.023 Uiso 1 1 calc R
C51 C 0.7007(2) 0.92184(18) 0.46377(6) 0.0164(4) Uani 1 1 d .
H51A H 0.7189 0.8748 0.4893 0.025 Uiso 1 1 calc GR
H51B H 0.6008 0.9333 0.4606 0.025 Uiso 1 1 calc GR
H51C H 0.7463 0.9977 0.4667 0.025 Uiso 1 1 calc GR
C53 C 0.8252(2) 0.4709(2) 0.56771(7) 0.0203(4) Uani 1 1 d .
H53A H 0.8896 0.4205 0.5515 0.024 Uiso 1 1 calc R
H53B H 0.8681 0.5489 0.5701 0.024 Uiso 1 1 calc R
C57 C 1.1442(2) 0.4471(2) 0.41122(7) 0.0206(4) Uani 1 1 d .
H57A H 1.2123 0.4152 0.3907 0.025 Uiso 1 1 calc R
H57B H 1.1888 0.5130 0.4262 0.025 Uiso 1 1 calc R
C65 C 0.6874(2) 0.48204(19) 0.54219(6) 0.0159(4) Uani 1 1 d .
H65A H 0.6343 0.5483 0.5540 0.019 Uiso 1 1 calc R
H65B H 0.6322 0.4106 0.5470 0.019 Uiso 1 1 calc R
C66 C 0.5304(2) 0.56518(19) 0.42911(7) 0.0179(4) Uani 1 1 d .
H66A H 0.4335 0.5536 0.4198 0.021 Uiso 1 1 calc R
H66B H 0.5913 0.5308 0.4071 0.021 Uiso 1 1 calc R
C67 C 0.6278(3) 0.8584(2) 0.26803(7) 0.0247(5) Uani 1 1 d .
C71 C 0.5309(2) 0.3647(2) 0.46474(8) 0.0236(5) Uani 1 1 d .
H71A H 0.4847 0.3286 0.4897 0.028 Uiso 1 1 calc R
H71B H 0.4743 0.3503 0.4390 0.028 Uiso 1 1 calc R
C81 C 0.8070(3) 0.4198(2) 0.61302(7) 0.0232(5) Uani 1 1 d .
C85 C 0.7625(3) 1.0955(2) 0.29638(8) 0.0343(6) Uani 1 1 d .
H85A H 0.6722 1.1161 0.3084 0.051 Uiso 1 1 calc GR
H85B H 0.7689 1.1251 0.2671 0.051 Uiso 1 1 calc GR
H85C H 0.8359 1.1303 0.3137 0.051 Uiso 1 1 calc GR
C86 C 0.6153(3) 0.9058(3) 0.22131(8) 0.0340(6) Uani 1 1 d .
H86A H 0.5993 0.9901 0.2220 0.051 Uiso 1 1 calc GR
H86B H 0.5377 0.8675 0.2069 0.051 Uiso 1 1 calc GR
H86C H 0.7011 0.8896 0.2058 0.051 Uiso 1 1 calc GR
C91 C 0.9506(3) 0.8882(3) 0.26936(8) 0.0361(6) Uani 1 1 d .
H91A H 1.0283 0.9237 0.2847 0.054 Uiso 1 1 calc GR
H91B H 0.9502 0.9155 0.2398 0.054 Uiso 1 1 calc GR
H91C H 0.9603 0.8032 0.2698 0.054 Uiso 1 1 calc GR
C96 C 0.7795(3) 0.4191(2) 0.32109(8) 0.0277(5) Uani 1 1 d .
H96A H 0.8099 0.4793 0.3010 0.042 Uiso 1 1 calc GR
H96B H 0.7056 0.4504 0.3392 0.042 Uiso 1 1 calc GR
H96C H 0.7448 0.3516 0.3052 0.042 Uiso 1 1 calc GR
C102 C 1.1996(3) 0.6723(3) 0.34576(9) 0.0361(6) Uani 1 1 d .
H10A H 1.2161 0.7341 0.3248 0.054 Uiso 1 1 calc GR
H10B H 1.2637 0.6077 0.3405 0.054 Uiso 1 1 calc GR
H10C H 1.2145 0.7029 0.3746 0.054 Uiso 1 1 calc GR
C103 C 1.1095(3) 0.3507(2) 0.44465(9) 0.0301(5) Uani 1 1 d .
H10D H 1.0593 0.2872 0.4307 0.045 Uiso 1 1 calc GR
H10E H 1.0521 0.3840 0.4673 0.045 Uiso 1 1 calc GR
H10F H 1.1955 0.3205 0.4570 0.045 Uiso 1 1 calc GR
C108 C 0.6490(4) 0.7234(3) 0.26637(11) 0.0494(8) Uani 1 1 d .
H10G H 0.7364 0.7057 0.2519 0.074 Uiso 1 1 calc GR
H10H H 0.5723 0.6875 0.2507 0.074 Uiso 1 1 calc GR
H10I H 0.6514 0.6922 0.2955 0.074 Uiso 1 1 calc GR
C110 C 0.8997(3) 0.3421(2) 0.62908(8) 0.0320(6) Uani 1 1 d .
H11A H 0.8893 0.3138 0.6573 0.038 Uiso 1 1 calc R
H11B H 0.9748 0.3162 0.6120 0.038 Uiso 1 1 calc R
C116 C 0.6856(3) 0.4637(3) 0.63901(8) 0.0429(7) Uani 1 1 d .
H11C H 0.6893 0.5489 0.6407 0.064 Uiso 1 1 calc GR
H11D H 0.6900 0.4307 0.6678 0.064 Uiso 1 1 calc GR
H11E H 0.5990 0.4399 0.6253 0.064 Uiso 1 1 calc GR
C118 C 0.4899(3) 0.8864(3) 0.29230(10) 0.0454(7) Uani 1 1 d .
H11F H 0.4921 0.8501 0.3206 0.068 Uiso 1 1 calc GR
H11G H 0.4113 0.8556 0.2761 0.068 Uiso 1 1 calc GR
H11H H 0.4800 0.9709 0.2954 0.068 Uiso 1 1 calc GR

loop_
_atom_site_aniso_label
_atom_site_aniso_U_11
_atom_site_aniso_U_22
_atom_site_aniso_U_33
_atom_site_aniso_U_23
_atom_site_aniso_U_13
_atom_site_aniso_U_12
Si1 0.0150(2) 0.0126(3) 0.0128(2) -0.00134(19) 0.00211(17) 0.0005(2)
Si7 0.0272(3) 0.0182(3) 0.0101(2) 0.0031(2) -0.0007(2) -0.0034(2)
O3 0.0158(6) 0.0125(7) 0.0130(6) -0.0037(5) 0.0013(5) -0.0012(5)
O6 0.0144(6) 0.0127(7) 0.0153(6) 0.0015(5) -0.0009(5) -0.0019(5)
O9 0.0203(7) 0.0103(7) 0.0187(7) -0.0018(5) 0.0045(6) 0.0000(6)
O14 0.0146(7) 0.0181(7) 0.0166(7) 0.0004(6) -0.0021(5) -0.0014(6)
O20 0.0338(8) 0.0207(8) 0.0097(6) 0.0023(6) 0.0025(6) 0.0062(7)
O23 0.0458(10) 0.0133(8) 0.0344(9) -0.0073(7) 0.0037(8) -0.0020(7)
C1 0.0160(9) 0.0132(9) 0.0058(8) -0.0014(7) 0.0012(7) -0.0014(7)
C5 0.0142(9) 0.0122(9) 0.0096(8) -0.0003(7) 0.0005(7) -0.0005(7)
C12 0.0139(9) 0.0134(9) 0.0107(8) -0.0006(7) -0.0017(7) 0.0002(7)
C15 0.0133(9) 0.0140(9) 0.0109(8) 0.0010(7) -0.0006(7) -0.0002(7)
C17 0.0159(9) 0.0105(9) 0.0145(9) -0.0010(7) 0.0026(7) 0.0019(8)
C24 0.0142(9) 0.0116(9) 0.0085(8) -0.0005(7) 0.0003(6) -0.0010(7)
C25 0.0234(9) 0.0161(10) 0.0105(9) 0.0020(8) 0.0016(7) 0.0025(8)
C31 0.0324(12) 0.0143(10) 0.0195(10) 0.0013(8) 0.0023(9) -0.0044(9)
C34 0.0136(9) 0.0165(10) 0.0197(10) 0.0014(8) -0.0010(7) 0.0013(8)
C35 0.0148(9) 0.0152(9) 0.0206(9) 0.0009(8) 0.0018(7) -0.0032(8)
C43 0.0305(11) 0.0234(11) 0.0176(10) 0.0012(9) 0.0069(9) -0.0014(9)
C48 0.0254(10) 0.0158(10) 0.0168(9) -0.0036(8) -0.0001(8) 0.0016(8)
C51 0.0209(9) 0.0151(10) 0.0132(9) -0.0014(7) 0.0021(7) 0.0016(8)
C53 0.0249(10) 0.0213(11) 0.0147(9) 0.0027(8) 0.0031(8) 0.0013(8)
C57 0.0161(9) 0.0191(10) 0.0267(11) 0.0000(9) 0.0012(8) 0.0025(8)
C65 0.0186(9) 0.0143(9) 0.0148(9) 0.0008(7) 0.0052(7) -0.0010(7)
C66 0.0132(9) 0.0193(10) 0.0211(10) 0.0006(8) -0.0023(8) -0.0041(8)
C67 0.0334(12) 0.0220(11) 0.0189(10) -0.0010(9) -0.0038(9) -0.0045(10)
C71 0.0252(11) 0.0176(11) 0.0282(11) 0.0008(9) -0.0020(9) -0.0086(9)
C81 0.0336(12) 0.0216(11) 0.0145(10) 0.0009(8) 0.0023(9) -0.0038(10)
C85 0.0608(17) 0.0194(11) 0.0225(11) 0.0046(9) -0.0075(12) -0.0099(11)
C86 0.0425(14) 0.0401(15) 0.0195(11) -0.0011(10) -0.0108(10) 0.0009(12)
C91 0.0365(14) 0.0557(17) 0.0162(11) 0.0045(11) 0.0048(10) -0.0009(13)
C96 0.0292(12) 0.0252(12) 0.0288(12) -0.0102(10) -0.0075(10) 0.0018(10)
C102 0.0368(14) 0.0329(14) 0.0386(14) 0.0037(11) 0.0157(12) -0.0089(12)
C103 0.0236(11) 0.0290(13) 0.0379(13) 0.0106(11) -0.0047(10) 0.0038(10)
C108 0.079(2) 0.0232(14) 0.0463(17) -0.0015(12) -0.0180(17) -0.0132(15)
C110 0.0498(15) 0.0262(12) 0.0201(11) 0.0030(9) -0.0050(10) 0.0018(11)
C116 0.0500(17) 0.0583(19) 0.0204(11) 0.0067(12) 0.0143(11) 0.0082(14)
C118 0.0352(14) 0.068(2) 0.0326(14) -0.0102(14) 0.0005(12) -0.0189(15)

loop_
_atom_type_symbol
_atom_type_description
_atom_type_scat_dispersion_real
_atom_type_scat_dispersion_imag
_atom_type_scat_source
C C 0.0181 0.0091 'International Tables Vol C Tables 4.2.6.8 and 6.1.1.4'
H H 0.0000 0.0000 'International Tables Vol C Tables 4.2.6.8 and 6.1.1.4'
O O 0.0492 0.0322 'International Tables Vol C Tables 4.2.6.8 and 6.1.1.4'
Si Si 0.2541 0.3302 'International Tables Vol C Tables 4.2.6.8 and 6.1.1.4'

loop_
_geom_angle_atom_site_label_1
_geom_angle_atom_site_label_2
_geom_angle_atom_site_label_3
_geom_angle
O3 Si1 C43 110.62(9)
O3 Si1 C48 100.88(9)
O3 Si1 C57 113.95(9)
C48 Si1 C43 111.16(10)
C48 Si1 C57 109.41(10)
C57 Si1 C43 110.48(11)
O20 Si7 C67 109.42(10)
O20 Si7 C85 109.99(10)
O20 Si7 C91 105.67(10)
C85 Si7 C67 110.59(12)
C91 Si7 C67 110.68(12)
C91 Si7 C85 110.37(14)
C24 O3 Si1 137.16(12)
C1 O6 C15 112.13(15)
C31 O9 C17 110.95(16)
C25 O20 Si7 125.64(13)
O6 C1 C24 111.50(16)
O14 C1 O6 121.90(17)
O14 C1 C24 126.59(18)
H5A C5 H5B 106.9
C17 C5 H5A 107.4
C17 C5 H5B 107.4
C17 C5 C24 119.77(15)
C24 C5 H5A 107.4
C24 C5 H5B 107.4
C15 C12 H12 106.6
C24 C12 H12 106.6
C24 C12 C15 105.56(15)
C34 C12 H12 106.6
C34 C12 C15 115.70(16)
C34 C12 C24 115.19(16)
O6 C15 C12 103.93(15)
O6 C15 C25 106.54(15)
O6 C15 C51 106.62(15)
C25 C15 C12 113.16(16)
C25 C15 C51 108.97(16)
C51 C15 C12 116.80(16)
O9 C17 C5 107.50(14)
O9 C17 C35 104.80(15)
O9 C17 C65 106.73(15)
C5 C17 C35 119.60(17)
C5 C17 C65 109.04(16)
C65 C17 C35 108.43(15)
O3 C24 C1 110.97(15)
O3 C24 C5 108.86(15)
O3 C24 C12 111.28(15)
C1 C24 C5 107.17(14)
C12 C24 C1 101.95(15)
C12 C24 C5 116.34(16)
O20 C25 C15 109.98(16)
O20 C25 H25A 109.7
O20 C25 H25B 109.7
C15 C25 H25A 109.7
C15 C25 H25B 109.7
H25A C25 H25B 108.2
O9 C31 C71 109.91(18)
O23 C31 O9 121.4(2)
O23 C31 C71 128.7(2)
C12 C34 H34A 109.4
C12 C34 H34B 109.4
C12 C34 C66 111.17(17)
H34A C34 H34B 108.0
C66 C34 H34A 109.4
C66 C34 H34B 109.4
C17 C35 H35 109.0
C66 C35 C17 118.25(16)
C66 C35 H35 109.0
C66 C35 C71 109.59(17)
C71 C35 C17 101.45(17)
C71 C35 H35 109.0
Si1 C43 H43A 108.0
Si1 C43 H43B 108.0
H43A C43 H43B 107.2
C102 C43 Si1 117.27(18)
C102 C43 H43A 108.0
C102 C43 H43B 108.0
Si1 C48 H48A 108.7
Si1 C48 H48B 108.7
H48A C48 H48B 107.6
C96 C48 Si1 114.25(16)
C96 C48 H48A 108.7
C96 C48 H48B 108.7
C15 C51 H51A 109.5
C15 C51 H51B 109.5
C15 C51 H51C 109.5
H51A C51 H51B 109.5
H51A C51 H51C 109.5
H51B C51 H51C 109.5
H53A C53 H53B 107.7
C65 C53 H53A 108.8
C65 C53 H53B 108.8
C81 C53 H53A 108.8
C81 C53 H53B 108.8
C81 C53 C65 113.92(18)
Si1 C57 H57A 108.4
Si1 C57 H57B 108.4
H57A C57 H57B 107.5
C103 C57 Si1 115.32(15)
C103 C57 H57A 108.4
C103 C57 H57B 108.4
C17 C65 H65A 108.3
C17 C65 H65B 108.3
C53 C65 C17 115.98(16)
C53 C65 H65A 108.3
C53 C65 H65B 108.3
H65A C65 H65B 107.4
C34 C66 H66A 108.8
C34 C66 H66B 108.8
C35 C66 C34 113.91(17)
C35 C66 H66A 108.8
C35 C66 H66B 108.8
H66A C66 H66B 107.7
C86 C67 Si7 109.70(17)
C86 C67 C118 108.5(2)
C108 C67 Si7 110.0(2)
C108 C67 C86 108.8(2)
C108 C67 C118 109.3(3)
C118 C67 Si7 110.56(17)
C31 C71 C35 104.10(17)
C31 C71 H71A 110.9
C31 C71 H71B 110.9
C35 C71 H71A 110.9
C35 C71 H71B 110.9
H71A C71 H71B 109.0
C110 C81 C53 120.9(2)
C110 C81 C116 121.9(2)
C116 C81 C53 117.2(2)
Si7 C85 H85A 109.5
Si7 C85 H85B 109.5
Si7 C85 H85C 109.5
H85A C85 H85B 109.5
H85A C85 H85C 109.5
H85B C85 H85C 109.5
C67 C86 H86A 109.5
C67 C86 H86B 109.5
C67 C86 H86C 109.5
H86A C86 H86B 109.5
H86A C86 H86C 109.5
H86B C86 H86C 109.5
Si7 C91 H91A 109.5
Si7 C91 H91B 109.5
Si7 C91 H91C 109.5
H91A C91 H91B 109.5
H91A C91 H91C 109.5
H91B C91 H91C 109.5
C48 C96 H96A 109.5
C48 C96 H96B 109.5
C48 C96 H96C 109.5
H96A C96 H96B 109.5
H96A C96 H96C 109.5
H96B C96 H96C 109.5
C43 C102 H10A 109.5
C43 C102 H10B 109.5
C43 C102 H10C 109.5
H10A C102 H10B 109.5
H10A C102 H10C 109.5
H10B C102 H10C 109.5
C57 C103 H10D 109.5
C57 C103 H10E 109.5
C57 C103 H10F 109.5
H10D C103 H10E 109.5
H10D C103 H10F 109.5
H10E C103 H10F 109.5
C67 C108 H10G 109.5
C67 C108 H10H 109.5
C67 C108 H10I 109.5
H10G C108 H10H 109.5
H10G C108 H10I 109.5
H10H C108 H10I 109.5
C81 C110 H11A 120.0
C81 C110 H11B 120.0
H11A C110 H11B 120.0
C81 C116 H11C 109.5
C81 C116 H11D 109.5
C81 C116 H11E 109.5
H11C C116 H11D 109.5
H11C C116 H11E 109.5
H11D C116 H11E 109.5
C67 C118 H11F 109.5
C67 C118 H11G 109.5
C67 C118 H11H 109.5
H11F C118 H11G 109.5
H11F C118 H11H 109.5
H11G C118 H11H 109.5

loop_
_geom_bond_atom_site_label_1
_geom_bond_atom_site_label_2
_geom_bond_distance
Si1 O3 1.6567(14)
Si1 C43 1.889(2)
Si1 C48 1.866(2)
Si1 C57 1.870(2)
Si7 O20 1.6535(15)
Si7 C67 1.886(2)
Si7 C85 1.861(3)
Si7 C91 1.853(3)
O3 C24 1.409(2)
O6 C1 1.336(2)
O6 C15 1.468(2)
O9 C17 1.468(2)
O9 C31 1.353(3)
O14 C1 1.202(2)
O20 C25 1.422(2)
O23 C31 1.206(3)
C1 C24 1.540(3)
C5 H5A 0.9700
C5 H5B 0.9700
C5 C17 1.536(3)
C5 C24 1.543(2)
C12 H12 0.9800
C12 C15 1.548(3)
C12 C24 1.536(3)
C12 C34 1.527(3)
C15 C25 1.521(3)
C15 C51 1.522(3)
C17 C35 1.551(3)
C17 C65 1.544(2)
C25 H25A 0.9700
C25 H25B 0.9700
C31 C71 1.504(3)
C34 H34A 0.9700
C34 H34B 0.9700
C34 C66 1.531(3)
C35 H35 0.9800
C35 C66 1.529(3)
C35 C71 1.537(3)
C43 H43A 0.9700
C43 H43B 0.9700
C43 C102 1.529(4)
C48 H48A 0.9700
C48 H48B 0.9700
C48 C96 1.531(3)
C51 H51A 0.9600
C51 H51B 0.9600
C51 H51C 0.9600
C53 H53A 0.9700
C53 H53B 0.9700
C53 C65 1.527(3)
C53 C81 1.515(3)
C57 H57A 0.9700
C57 H57B 0.9700
C57 C103 1.528(3)
C65 H65A 0.9700
C65 H65B 0.9700
C66 H66A 0.9700
C66 H66B 0.9700
C67 C86 1.535(3)
C67 C108 1.533(4)
C67 C118 1.536(4)
C71 H71A 0.9700
C71 H71B 0.9700
C81 C110 1.334(4)
C81 C116 1.484(4)
C85 H85A 0.9600
C85 H85B 0.9600
C85 H85C 0.9600
C86 H86A 0.9600
C86 H86B 0.9600
C86 H86C 0.9600
C91 H91A 0.9600
C91 H91B 0.9600
C91 H91C 0.9600
C96 H96A 0.9600
C96 H96B 0.9600
C96 H96C 0.9600
C102 H10A 0.9600
C102 H10B 0.9600
C102 H10C 0.9600
C103 H10D 0.9600
C103 H10E 0.9600
C103 H10F 0.9600
C108 H10G 0.9600
C108 H10H 0.9600
C108 H10I 0.9600
C110 H11A 0.9300
C110 H11B 0.9300
C116 H11C 0.9600
C116 H11D 0.9600
C116 H11E 0.9600
C118 H11F 0.9600
C118 H11G 0.9600
C118 H11H 0.9600

loop_
_geom_torsion_atom_site_label_1
_geom_torsion_atom_site_label_2
_geom_torsion_atom_site_label_3
_geom_torsion_atom_site_label_4
_geom_torsion
Si1 O3 C24 C1 -2.4(3)
Si1 O3 C24 C5 -120.13(17)
Si1 O3 C24 C12 110.36(19)
Si7 O20 C25 C15 175.47(14)
O3 Si1 C43 C102 118.91(18)
O3 Si1 C48 C96 62.02(17)
O3 Si1 C57 C103 52.6(2)
O6 C1 C24 O3 129.32(16)
O6 C1 C24 C5 -111.95(17)
O6 C1 C24 C12 10.74(19)
O6 C15 C25 O20 62.3(2)
O9 C17 C35 C66 -92.0(2)
O9 C17 C35 C71 27.77(19)
O9 C17 C65 C53 62.6(2)
O9 C31 C71 C35 19.0(2)
O14 C1 C24 O3 -50.8(2)
O14 C1 C24 C5 67.9(2)
O14 C1 C24 C12 -169.38(18)
O20 Si7 C67 C86 179.29(16)
O20 Si7 C67 C108 -61.0(2)
O20 Si7 C67 C118 59.7(2)
O23 C31 C71 C35 -161.9(2)
C1 O6 C15 C12 -16.19(19)
C1 O6 C15 C25 -135.95(16)
C1 O6 C15 C51 107.78(17)
C5 C17 C35 C66 28.5(3)
C5 C17 C35 C71 148.29(18)
C5 C17 C65 C53 -53.2(2)
C12 C15 C25 O20 -51.3(2)
C12 C34 C66 C35 95.7(2)
C15 O6 C1 O14 -176.37(17)
C15 O6 C1 C24 3.5(2)
C15 C12 C24 O3 -138.04(15)
C15 C12 C24 C1 -19.68(18)
C15 C12 C24 C5 96.51(18)
C15 C12 C34 C66 -172.66(16)
C17 O9 C31 O23 -179.9(2)
C17 O9 C31 C71 -0.7(2)
C17 C5 C24 O3 -47.4(2)
C17 C5 C24 C1 -167.49(16)
C17 C5 C24 C12 79.3(2)
C17 C35 C66 C34 -60.5(2)
C17 C35 C71 C31 -27.9(2)
C24 C5 C17 O9 68.5(2)
C24 C5 C17 C35 -50.7(2)
C24 C5 C17 C65 -176.15(16)
C24 C12 C15 O6 22.09(18)
C24 C12 C15 C25 137.25(16)
C24 C12 C15 C51 -95.00(19)
C24 C12 C34 C66 -48.9(2)
C31 O9 C17 C5 -146.01(16)
C31 O9 C17 C35 -17.8(2)
C31 O9 C17 C65 97.12(19)
C34 C12 C15 O6 150.72(15)
C34 C12 C15 C25 -94.1(2)
C34 C12 C15 C51 33.6(2)
C34 C12 C24 O3 93.03(19)
C34 C12 C24 C1 -148.61(16)
C34 C12 C24 C5 -32.4(2)
C35 C17 C65 C53 175.03(18)
C43 Si1 O3 C24 -49.4(2)
C43 Si1 C48 C96 -55.30(19)
C43 Si1 C57 C103 177.80(18)
C48 Si1 O3 C24 -167.15(18)
C48 Si1 C43 C102 -129.87(19)
C48 Si1 C57 C103 -59.5(2)
C51 C15 C25 O20 176.96(16)
C57 Si1 O3 C24 75.7(2)
C57 Si1 C43 C102 -8.2(2)
C57 Si1 C48 C96 -177.58(16)
C65 C17 C35 C66 154.26(18)
C65 C17 C35 C71 -85.92(19)
C65 C53 C81 C110 139.7(2)
C65 C53 C81 C116 -42.7(3)
C66 C35 C71 C31 97.9(2)
C67 Si7 O20 C25 -94.21(19)
C71 C35 C66 C34 -176.02(17)
C81 C53 C65 C17 -164.12(18)
C85 Si7 O20 C25 27.5(2)
C85 Si7 C67 C86 58.0(2)
C85 Si7 C67 C108 177.6(2)
C85 Si7 C67 C118 -61.6(2)
C91 Si7 O20 C25 146.59(19)
C91 Si7 C67 C86 -64.7(2)
C91 Si7 C67 C108 55.0(2)
C91 Si7 C67 C118 175.8(2)
